data_7010324
loop_
_publ_author_name
'Bhattacharyya, Pravat'
'Slawin, Alexandra M. Z.'
'Woollins, J. Derek'

_publ_section_title
;
 Heterocycle formation using [PhP(Se)(\m-Se)]2. The crystal structures
 of [PhP(Se)(\m-Se)]2, PhP(Se)Se2(C7H10) and
 PhP(Se)(\m-Se)(\m-NPh)P(Se)Ph
;
_journal_issue 3
_journal_name_full 'Journal of the Chemical Society, Dalton Transactions'
_journal_page_first 300
_journal_paper_doi 10.1039/b008071n
_journal_year 2001
_chemical_compound_source -
_chemical_formula_analytical 'C18 H15 N P2 Se3'
_chemical_formula_moiety 'C18 H15 N P2 Se3'
_chemical_formula_structural 'C18 H15 N P2 Se3'
_chemical_formula_sum 'C18 H15 N P2 Se3'
_chemical_formula_weight 544.13
_chemical_melting_point ?
_space_group_IT_number 14
_symmetry_cell_setting monoclinic
_symmetry_space_group_name_Hall '-P 2yn'
_symmetry_space_group_name_H-M 'P 1 21/n 1'
_atom_sites_solution_hydrogens geom
_atom_sites_solution_primary direct
_atom_sites_solution_secondary difmap
_audit_creation_method SHELXL
_cell_angle_alpha 90.00
_cell_angle_beta 108.4560(10)
_cell_angle_gamma 90.00
_cell_formula_units_Z 4
_cell_length_a 9.68590(10)
_cell_length_b 16.2944(3)
_cell_length_c 13.35060(10)
_cell_measurement_reflns_used 91
_cell_measurement_temperature 293(2)
_cell_measurement_theta_max 168
_cell_measurement_theta_min 12
_cell_volume 1998.70(5)
_computing_cell_refinement 'Bruker SMART'
_computing_data_collection 'Bruker SMART'
_computing_data_reduction 'Bruker SHELXTL'
_computing_molecular_graphics 'Bruker SHELXTL'
_computing_publication_material 'Bruker SHELXTL'
_computing_structure_refinement 'SHELXL-93 (Sheldrick, 1993)'
_computing_structure_solution 'SHELXS-86 (Sheldrick, 1990)'
_diffrn_ambient_temperature 293(2)
_diffrn_measurement_device CCD
_diffrn_measurement_method 'phi and omega scans'
_diffrn_radiation_monochromator graphite
_diffrn_radiation_source 'fine-focus sealed tube'
_diffrn_radiation_type MoK\a
_diffrn_radiation_wavelength 0.71073
_diffrn_reflns_av_R_equivalents 0.0305
_diffrn_reflns_av_sigmaI/netI 0.0363
_diffrn_reflns_limit_h_max 10
_diffrn_reflns_limit_h_min -10
_diffrn_reflns_limit_k_max 18
_diffrn_reflns_limit_k_min -18
_diffrn_reflns_limit_l_max 14
_diffrn_reflns_limit_l_min -9
_diffrn_reflns_number 8565
_diffrn_reflns_theta_max 23.27
_diffrn_reflns_theta_min 2.04
_diffrn_standards_decay_% -
_diffrn_standards_interval_count -
_diffrn_standards_interval_time -
_diffrn_standards_number -
_exptl_absorpt_coefficient_mu 5.681
_exptl_absorpt_correction_T_max 1.00000
_exptl_absorpt_correction_T_min 0.722577
_exptl_absorpt_correction_type sadabs
_exptl_crystal_colour yellow
_exptl_crystal_density_diffrn 1.808
_exptl_crystal_density_meas ?
_exptl_crystal_density_method -
_exptl_crystal_description prism
_exptl_crystal_F_000 1048
_exptl_crystal_size_max .13
_exptl_crystal_size_mid .1
_exptl_crystal_size_min .09
_refine_diff_density_max 0.486
_refine_diff_density_min -0.282
_refine_diff_density_rms 0.063
_refine_ls_extinction_coef 0.0001(2)
_refine_ls_extinction_expression Fc^*^=kFc[1+0.001xFc^2^\l^3^/sin(2\q)]^-1/4^
_refine_ls_extinction_method SHELXL
_refine_ls_goodness_of_fit_all 1.011
_refine_ls_goodness_of_fit_obs 1.075
_refine_ls_hydrogen_treatment riding
_refine_ls_matrix_type full
_refine_ls_number_parameters 218
_refine_ls_number_reflns 2870
_refine_ls_number_restraints 0
_refine_ls_restrained_S_all 1.011
_refine_ls_restrained_S_obs 1.075
_refine_ls_R_factor_all 0.0481
_refine_ls_R_factor_obs 0.0288
_refine_ls_shift/esd_max -0.002
_refine_ls_shift/esd_mean 0.000
_refine_ls_structure_factor_coef Fsqd
_refine_ls_weighting_details 'w=1/[\s^2^(Fo^2^)+(0.0369P)^2^+0.0000P] where P=(Fo^2^+2Fc^2^)/3'
_refine_ls_weighting_scheme calc
_refine_ls_wR_factor_all 0.0692
_refine_ls_wR_factor_obs 0.0634
_reflns_number_observed 2186
_reflns_number_total 2870
_reflns_observed_criterion >2sigma(I)
_cod_data_source_file b008071n.txt
_cod_data_source_block 4
_cod_depositor_comments
;
The following automatic conversions were performed:
'_symmetry_cell_setting' value 'Monoclinic' changed to 'monoclinic'
according to '/home/adriana/struct/CIF-dictionaries/cif_core.dic'
dictionary named 'cif_core.dic' version 2.4.1 from 2010-06-29.

Automatic conversion script
Id: cif_fix_enum 1555 2011-01-17 13:19:09Z saulius 

The following automatic conversions were performed:

'_chemical_melting_point' value '-' was changed to '?' - the value is
undefined or not given.

Automatic conversion script
Id: cif_fix_values 1569 2011-02-09 13:29:24Z adriana 

The following automatic conversions were performed:

'_exptl_crystal_density_meas' value '-' was changed to '?' - the
value is perceived as not measured.

Automatic conversion script
Id: cif_fix_values 3008 2015-01-20 13:52:24Z robertas 

The following automatic conversions were performed:

'_refine_ls_weighting_scheme' value 'calc
w=1/[\s^2^(Fo^2^)+(0.0369P)^2^+0.0000P] where P=(Fo^2^+2Fc^2^)/3' was
changed to 'calc'. New tag '_refine_ls_weighting_details' was
created. The value of the new tag was set to
'w=1/[\s^2^(Fo^2^)+(0.0369P)^2^+0.0000P] where P=(Fo^2^+2Fc^2^)/3'.

Automatic conversion script
Id: cif_fix_values 3143 2015-03-26 13:38:13Z robertas 
;
_cod_original_cell_volume 1998.70(4)
_cod_original_sg_symbol_H-M P2(1)/n
_cod_database_code 7010324

loop_
_symmetry_equiv_pos_as_xyz
'x, y, z'
'-x+1/2, y+1/2, -z+1/2'
'-x, -y, -z'
'x-1/2, -y-1/2, z-1/2'

loop_
_atom_site_aniso_label
_atom_site_aniso_U_11
_atom_site_aniso_U_22
_atom_site_aniso_U_33
_atom_site_aniso_U_23
_atom_site_aniso_U_13
_atom_site_aniso_U_12
Se1 0.0388(3) 0.0961(4) 0.0548(4) 0.0113(3) 0.0056(2) 0.0014(3)
P1 0.0370(6) 0.0435(6) 0.0414(7) 0.0017(6) 0.0129(5) -0.0046(5)
N1 0.035(2) 0.031(2) 0.047(2) 0.000(2) 0.015(2) -0.0021(14)
Se12 0.0575(3) 0.0356(3) 0.0667(4) -0.0034(2) 0.0259(3) -0.0090(2)
P2 0.0361(6) 0.0357(6) 0.0405(7) 0.0003(5) 0.0113(5) -0.0002(5)
Se2 0.0418(3) 0.0626(3) 0.0472(3) -0.0044(2) 0.0041(2) 0.0072(2)
C1 0.048(3) 0.037(2) 0.045(3) 0.003(2) 0.014(2) -0.008(2)
C2 0.064(3) 0.041(3) 0.054(3) -0.006(2) 0.021(3) -0.001(2)
C3 0.100(5) 0.062(3) 0.070(4) -0.006(3) 0.051(4) 0.006(3)
C4 0.126(6) 0.084(4) 0.047(4) 0.005(3) 0.039(4) 0.000(4)
C5 0.093(5) 0.111(5) 0.054(4) 0.017(4) 0.017(3) 0.005(4)
C6 0.062(3) 0.100(4) 0.052(4) 0.013(3) 0.018(3) 0.004(3)
C7 0.035(2) 0.035(2) 0.040(3) 0.002(2) 0.014(2) 0.004(2)
C8 0.073(3) 0.039(3) 0.043(3) -0.002(2) 0.017(3) 0.002(2)
C9 0.110(4) 0.042(3) 0.059(4) 0.009(3) 0.023(3) 0.009(3)
C10 0.097(4) 0.035(3) 0.087(4) -0.002(3) 0.029(4) -0.001(3)
C11 0.082(4) 0.050(3) 0.059(4) -0.018(3) 0.002(3) -0.005(3)
C12 0.059(3) 0.042(3) 0.050(3) -0.001(2) 0.008(2) 0.001(2)
C13 0.041(2) 0.036(2) 0.040(3) -0.006(2) 0.014(2) -0.004(2)
C14 0.050(3) 0.059(3) 0.050(3) 0.005(3) 0.020(2) 0.000(2)
C15 0.062(3) 0.074(4) 0.063(4) -0.006(3) 0.034(3) -0.003(3)
C16 0.086(4) 0.072(3) 0.042(3) -0.010(3) 0.026(3) -0.014(3)
C17 0.069(4) 0.068(3) 0.044(3) -0.007(3) 0.008(3) 0.001(3)
C18 0.045(3) 0.061(3) 0.043(3) -0.004(3) 0.009(2) 0.000(2)

loop_
_atom_site_label
_atom_site_type_symbol
_atom_site_fract_x
_atom_site_fract_y
_atom_site_fract_z
_atom_site_U_iso_or_equiv
_atom_site_thermal_displace_type
_atom_site_occupancy
_atom_site_calc_flag
_atom_site_refinement_flags
_atom_site_disorder_group
Se1 Se 1.10465(5) 0.32096(4) 0.12207(4) 0.0654(2) Uani 1 d . .
P1 P 0.90847(12) 0.35916(7) 0.01715(9) 0.0405(3) Uani 1 d . .
N1 N 0.7570(3) 0.3103(2) 0.0258(3) 0.0372(8) Uani 1 d . .
Se12 Se 0.80450(5) 0.47859(3) 0.04384(4) 0.0518(2) Uani 1 d . .
P2 P 0.63542(11) 0.38108(6) 0.03833(9) 0.0376(3) Uani 1 d . .
Se2 Se 0.43651(5) 0.38308(3) -0.08243(4) 0.0529(2) Uani 1 d . .
C1 C 0.9027(5) 0.3580(2) -0.1190(3) 0.0435(11) Uani 1 d . .
C2 C 1.0245(5) 0.3368(2) -0.1458(4) 0.0526(12) Uani 1 d . .
H2A H 1.1098(5) 0.3218(2) -0.0934(4) 0.063 Uiso 1 calc R .
C3 C 1.0198(7) 0.3377(3) -0.2499(5) 0.072(2) Uani 1 d . .
H3A H 1.1013(7) 0.3222(3) -0.2678(5) 0.086 Uiso 1 calc R .
C4 C 0.8978(8) 0.3611(4) -0.3258(5) 0.083(2) Uani 1 d . .
H4A H 0.8968(8) 0.3625(4) -0.3957(5) 0.099 Uiso 1 calc R .
C5 C 0.7764(7) 0.3826(4) -0.3022(5) 0.087(2) Uani 1 d . .
H5A H 0.6927(7) 0.3982(4) -0.3556(5) 0.105 Uiso 1 calc R .
C6 C 0.7779(6) 0.3812(3) -0.1983(4) 0.071(2) Uani 1 d . .
H6A H 0.6949(6) 0.3959(3) -0.1817(4) 0.086 Uiso 1 calc R .
C7 C 0.7362(4) 0.2228(2) 0.0176(3) 0.0365(10) Uani 1 d . .
C8 C 0.7952(5) 0.1745(3) 0.1057(4) 0.0519(12) Uani 1 d . .
H8A H 0.8471(5) 0.1982(3) 0.1699(4) 0.062 Uiso 1 calc R .
C9 C 0.7762(6) 0.0909(3) 0.0972(5) 0.071(2) Uani 1 d . .
H9A H 0.8163(6) 0.0577(3) 0.1559(5) 0.085 Uiso 1 calc R .
C10 C 0.6978(6) 0.0562(3) 0.0020(5) 0.073(2) Uani 1 d . .
H10A H 0.6831(6) -0.0003(3) -0.0030(5) 0.088 Uiso 1 calc R .
C11 C 0.6417(6) 0.1045(3) -0.0851(4) 0.069(2) Uani 1 d . .
H11A H 0.5900(6) 0.0808(3) -0.1494(4) 0.083 Uiso 1 calc R .
C12 C 0.6614(5) 0.1876(3) -0.0778(4) 0.0523(12) Uani 1 d . .
H12A H 0.6242(5) 0.2204(3) -0.1374(4) 0.063 Uiso 1 calc R .
C13 C 0.6219(4) 0.3730(2) 0.1695(3) 0.0386(10) Uani 1 d . .
C14 C 0.4907(5) 0.3886(3) 0.1870(4) 0.0521(12) Uani 1 d . .
H14A H 0.4084(5) 0.4016(3) 0.1308(4) 0.062 Uiso 1 calc R .
C15 C 0.4829(6) 0.3846(3) 0.2884(4) 0.0632(14) Uani 1 d . .
H15A H 0.3954(6) 0.3959(3) 0.3006(4) 0.076 Uiso 1 calc R .
C16 C 0.6036(6) 0.3641(3) 0.3712(4) 0.0655(14) Uani 1 d . .
H16A H 0.5973(6) 0.3606(3) 0.4392(4) 0.079 Uiso 1 calc R .
C17 C 0.7338(6) 0.3487(3) 0.3539(4) 0.0623(14) Uani 1 d . .
H17A H 0.8155(6) 0.3348(3) 0.4101(4) 0.075 Uiso 1 calc R .
C18 C 0.7433(5) 0.3540(3) 0.2539(4) 0.0509(12) Uani 1 d . .
H18A H 0.8320(5) 0.3448(3) 0.2428(4) 0.061 Uiso 1 calc R .

loop_
_atom_type_symbol
_atom_type_description
_atom_type_scat_dispersion_real
_atom_type_scat_dispersion_imag
_atom_type_scat_source
C C 0.0033 0.0016 'International Tables Vol C Tables 4.2.6.8 and 6.1.1.4'
H H 0.0000 0.0000 'International Tables Vol C Tables 4.2.6.8 and 6.1.1.4'
N N 0.0061 0.0033 'International Tables Vol C Tables 4.2.6.8 and 6.1.1.4'
P P 0.1023 0.0942 'International Tables Vol C Tables 4.2.6.8 and 6.1.1.4'
Se Se -0.0929 2.2259 'International Tables Vol C Tables 4.2.6.8 and 6.1.1.4'

loop_
_geom_angle_atom_site_label_1
_geom_angle_atom_site_label_2
_geom_angle_atom_site_label_3
_geom_angle
_geom_angle_site_symmetry_1
_geom_angle_site_symmetry_3
_geom_angle_publ_flag
N1 P1 C1 108.1(2) . . ?
N1 P1 Se1 116.07(12) . . ?
C1 P1 Se1 114.13(15) . . ?
N1 P1 Se12 87.47(11) . . ?
C1 P1 Se12 107.09(14) . . ?
Se1 P1 Se12 120.66(6) . . ?
C7 N1 P2 126.6(3) . . ?
C7 N1 P1 124.1(2) . . ?
P2 N1 P1 109.2(2) . . ?
P2 Se12 P1 75.28(4) . . ?
N1 P2 C13 108.2(2) . . ?
N1 P2 Se2 115.82(13) . . ?
C13 P2 Se2 114.76(14) . . ?
N1 P2 Se12 87.86(11) . . ?
C13 P2 Se12 107.10(13) . . ?
Se2 P2 Se12 119.71(5) . . ?
C2 C1 C6 118.8(4) . . ?
C2 C1 P1 120.5(4) . . ?
C6 C1 P1 120.6(4) . . ?
C1 C2 C3 120.0(5) . . ?
C4 C3 C2 120.3(5) . . ?
C3 C4 C5 121.1(5) . . ?
C4 C5 C6 119.6(6) . . ?
C1 C6 C5 120.1(5) . . ?
C12 C7 C8 120.4(4) . . ?
C12 C7 N1 120.2(4) . . ?
C8 C7 N1 119.4(4) . . ?
C9 C8 C7 119.1(5) . . ?
C8 C9 C10 120.2(5) . . ?
C11 C10 C9 120.2(5) . . ?
C10 C11 C12 120.1(5) . . ?
C11 C12 C7 120.0(5) . . ?
C18 C13 C14 119.5(4) . . ?
C18 C13 P2 120.3(3) . . ?
C14 C13 P2 120.2(3) . . ?
C15 C14 C13 119.6(4) . . ?
C16 C15 C14 120.3(5) . . ?
C15 C16 C17 120.1(5) . . ?
C18 C17 C16 120.0(5) . . ?
C17 C18 C13 120.5(4) . . ?

loop_
_geom_bond_atom_site_label_1
_geom_bond_atom_site_label_2
_geom_bond_distance
_geom_bond_site_symmetry_2
_geom_bond_publ_flag
Se1 P1 2.0676(12) . ?
P1 N1 1.705(3) . ?
P1 C1 1.801(4) . ?
P1 Se12 2.2705(12) . ?
N1 C7 1.439(5) . ?
N1 P2 1.694(3) . ?
Se12 P2 2.2662(11) . ?
P2 C13 1.802(4) . ?
P2 Se2 2.0846(11) . ?
C1 C2 1.380(6) . ?
C1 C6 1.384(6) . ?
C2 C3 1.376(7) . ?
C3 C4 1.345(8) . ?
C4 C5 1.356(8) . ?
C5 C6 1.383(7) . ?
C7 C12 1.376(6) . ?
C7 C8 1.379(6) . ?
C8 C9 1.374(6) . ?
C9 C10 1.379(7) . ?
C10 C11 1.366(7) . ?
C11 C12 1.367(6) . ?
C13 C18 1.382(6) . ?
C13 C14 1.386(6) . ?
C14 C15 1.381(7) . ?
C15 C16 1.372(7) . ?
C16 C17 1.376(7) . ?
C17 C18 1.369(6) . ?

loop_
_geom_torsion_atom_site_label_1
_geom_torsion_atom_site_label_2
_geom_torsion_atom_site_label_3
_geom_torsion_atom_site_label_4
_geom_torsion
_geom_torsion_site_symmetry_1
_geom_torsion_site_symmetry_2
_geom_torsion_site_symmetry_3
_geom_torsion_site_symmetry_4
_geom_torsion_publ_flag
C1 P1 N1 C7 73.8(4) . . . . ?
Se1 P1 N1 C7 -55.9(4) . . . . ?
Se12 P1 N1 C7 -179.1(3) . . . . ?
C1 P1 N1 P2 -103.2(2) . . . . ?
Se1 P1 N1 P2 127.14(15) . . . . ?
Se12 P1 N1 P2 4.0(2) . . . . ?
N1 P1 Se12 P2 -2.92(12) . . . . ?
C1 P1 Se12 P2 105.26(15) . . . . ?
Se1 P1 Se12 P2 -121.95(7) . . . . ?
C7 N1 P2 C13 71.9(4) . . . . ?
P1 N1 P2 C13 -111.3(2) . . . . ?
C7 N1 P2 Se2 -58.6(4) . . . . ?
P1 N1 P2 Se2 118.2(2) . . . . ?
C7 N1 P2 Se12 179.2(3) . . . . ?
P1 N1 P2 Se12 -4.0(2) . . . . ?
P1 Se12 P2 N1 2.94(12) . . . . ?
P1 Se12 P2 C13 111.37(14) . . . . ?
P1 Se12 P2 Se2 -115.77(6) . . . . ?
N1 P1 C1 C2 -133.8(3) . . . . ?
Se1 P1 C1 C2 -3.0(4) . . . . ?
Se12 P1 C1 C2 133.2(3) . . . . ?
N1 P1 C1 C6 48.6(4) . . . . ?
Se1 P1 C1 C6 179.3(3) . . . . ?
Se12 P1 C1 C6 -44.4(4) . . . . ?
C6 C1 C2 C3 -0.9(7) . . . . ?
P1 C1 C2 C3 -178.6(4) . . . . ?
C1 C2 C3 C4 1.5(8) . . . . ?
C2 C3 C4 C5 -1.3(9) . . . . ?
C3 C4 C5 C6 0.5(10) . . . . ?
C2 C1 C6 C5 0.2(7) . . . . ?
P1 C1 C6 C5 177.9(4) . . . . ?
C4 C5 C6 C1 0.0(9) . . . . ?
P2 N1 C7 C12 81.4(5) . . . . ?
P1 N1 C7 C12 -95.0(4) . . . . ?
P2 N1 C7 C8 -100.3(4) . . . . ?
P1 N1 C7 C8 83.3(5) . . . . ?
C12 C7 C8 C9 -1.1(7) . . . . ?
N1 C7 C8 C9 -179.3(4) . . . . ?
C7 C8 C9 C10 -0.7(8) . . . . ?
C8 C9 C10 C11 1.6(9) . . . . ?
C9 C10 C11 C12 -0.9(9) . . . . ?
C10 C11 C12 C7 -0.8(8) . . . . ?
C8 C7 C12 C11 1.8(7) . . . . ?
N1 C7 C12 C11 -179.9(4) . . . . ?
N1 P2 C13 C18 35.5(4) . . . . ?
Se2 P2 C13 C18 166.6(3) . . . . ?
Se12 P2 C13 C18 -58.0(3) . . . . ?
N1 P2 C13 C14 -146.8(3) . . . . ?
Se2 P2 C13 C14 -15.8(4) . . . . ?
Se12 P2 C13 C14 119.7(3) . . . . ?
C18 C13 C14 C15 -0.3(6) . . . . ?
P2 C13 C14 C15 -178.0(3) . . . . ?
C13 C14 C15 C16 -1.0(7) . . . . ?
C14 C15 C16 C17 1.1(8) . . . . ?
C15 C16 C17 C18 0.1(8) . . . . ?
C16 C17 C18 C13 -1.4(7) . . . . ?
C14 C13 C18 C17 1.5(7) . . . . ?
P2 C13 C18 C17 179.2(4) . . . . ?
